data_7001268
loop_
_publ_author_name
'Khanra, Sumit'
'Weyherm\"uller, Thomas'
'Chaudhuri, Phalguni'

_publ_section_title
;
 A nonanuclear copper(II) cluster incorporating endogenous alkoxo- and
 exogenous hydroxo bridges containing [Cu3(\m3-OH)] cores
;
_journal_issue 19
_journal_name_full 'Dalton Transactions'
_journal_page_first 3847
_journal_page_last 3853
_journal_paper_doi 10.1039/b900711c
_journal_year 2009
_chemical_formula_moiety '(C94 H104 Cu9 N8 O18), 2 (Cl O4), 6 (C H4 O)'
_chemical_formula_sum 'C100 H128 Cl2 Cu9 N8 O32'
_chemical_formula_weight 2596.86
_chemical_name_systematic
;
?
;
_space_group_IT_number 2
_symmetry_cell_setting triclinic
_symmetry_space_group_name_Hall '-P 1'
_symmetry_space_group_name_H-M 'P -1'
_atom_sites_solution_hydrogens geom
_atom_sites_solution_primary direct
_atom_sites_solution_secondary difmap
_audit_creation_method SHELXL-97
_cell_angle_alpha 107.714(3)
_cell_angle_beta 112.031(3)
_cell_angle_gamma 101.112(3)
_cell_formula_units_Z 1
_cell_length_a 13.0636(4)
_cell_length_b 15.2420(6)
_cell_length_c 16.0330(6)
_cell_measurement_reflns_used 14816
_cell_measurement_temperature 100(2)
_cell_measurement_theta_max 31.00
_cell_measurement_theta_min 2.04
_cell_volume 2643.3(2)
_computing_cell_refinement 'DENZO/Scalepack, Nonius Collect Software'
_computing_data_collection 'Collect, Nonius Collect Software'
_computing_data_reduction 'DENZO/Scalepack, Nonius Collect Software'
_computing_structure_refinement 'SHELXL-97 (Sheldrick, 1997)'
_computing_structure_solution 'SHELXS-97 (Sheldrick, 1990)'
_diffrn_ambient_temperature 100(2)
_diffrn_measured_fraction_theta_full 0.996
_diffrn_measured_fraction_theta_max 0.996
_diffrn_measurement_device_type 'Bruker-Nonius KappaCCD'
_diffrn_measurement_method '952 images at 1.0 deg stepwise rotation in omega, 50 sec./frame'
_diffrn_radiation_monochromator graphite
_diffrn_radiation_source 'rotating anode'
_diffrn_radiation_type MoK\a
_diffrn_radiation_wavelength 0.71073
_diffrn_reflns_av_R_equivalents 0.0513
_diffrn_reflns_av_sigmaI/netI 0.0487
_diffrn_reflns_limit_h_max 18
_diffrn_reflns_limit_h_min -18
_diffrn_reflns_limit_k_max 22
_diffrn_reflns_limit_k_min -22
_diffrn_reflns_limit_l_max 21
_diffrn_reflns_limit_l_min -23
_diffrn_reflns_number 66247
_diffrn_reflns_theta_full 31.10
_diffrn_reflns_theta_max 31.10
_diffrn_reflns_theta_min 2.99
_exptl_absorpt_coefficient_mu 1.907
_exptl_absorpt_correction_T_max 0.8389
_exptl_absorpt_correction_T_min 0.7183
_exptl_absorpt_correction_type gaussian
_exptl_crystal_colour green
_exptl_crystal_density_diffrn 1.631
_exptl_crystal_density_method 'not measured'
_exptl_crystal_description 'transparent parallelepiped'
_exptl_crystal_F_000 1335
_exptl_crystal_size_max 0.16
_exptl_crystal_size_mid 0.15
_exptl_crystal_size_min 0.10
_refine_diff_density_max 1.541
_refine_diff_density_min -0.727
_refine_diff_density_rms 0.101
_refine_ls_extinction_method none
_refine_ls_goodness_of_fit_ref 1.040
_refine_ls_hydrogen_treatment mixed
_refine_ls_matrix_type full
_refine_ls_number_parameters 702
_refine_ls_number_reflns 16905
_refine_ls_number_restraints 1
_refine_ls_restrained_S_all 1.040
_refine_ls_R_factor_all 0.0616
_refine_ls_R_factor_gt 0.0446
_refine_ls_shift/su_max 0.001
_refine_ls_shift/su_mean 0.000
_refine_ls_structure_factor_coef Fsqd
_refine_ls_weighting_details 'w=1/[\s^2^(Fo^2^)+(0.0416P)^2^+3.2530P] where P=(Fo^2^+2Fc^2^)/3'
_refine_ls_weighting_scheme calc
_refine_ls_wR_factor_gt 0.0989
_refine_ls_wR_factor_ref 0.1061
_reflns_number_gt 13593
_reflns_number_total 16905
_reflns_threshold_expression >2sigma(I)
_cod_data_source_file b900711c.txt
_cod_data_source_block 1
_cod_depositor_comments
;
The following automatic conversions were performed:
'_symmetry_cell_setting' value 'Triclinic' changed to 'triclinic'
according to '/home/saulius/struct/CIF-dictionaries/cif_core.dic'
dictionary named 'cif_core.dic' version 2.4.1 from
2010-06-29.

'_exptl_absorpt_correction_type' value 'Gaussian' changed to
'gaussian' according to
'/home/saulius/struct/CIF-dictionaries/cif_core.dic' dictionary named
'cif_core.dic' version 2.4.1 from 2010-06-29.

Automatic conversion script
Id: cif_fix_enum 1527 2010-12-29 10:47:43Z saulius 

The following automatic conversions were performed:

'_refine_ls_weighting_scheme' value 'calc
w=1/[\s^2^(Fo^2^)+(0.0416P)^2^+3.2530P] where P=(Fo^2^+2Fc^2^)/3' was
changed to 'calc'. New tag '_refine_ls_weighting_details' was
created. The value of the new tag was set to
'w=1/[\s^2^(Fo^2^)+(0.0416P)^2^+3.2530P] where P=(Fo^2^+2Fc^2^)/3'.

Automatic conversion script
Id: cif_fix_values 3143 2015-03-26 13:38:13Z robertas 
;
_cod_original_sg_symbol_H-M P-1
_cod_database_code 7001268

loop_
_symmetry_equiv_pos_as_xyz
'x, y, z'
'-x, -y, -z'

loop_
_atom_site_label
_atom_site_type_symbol
_atom_site_fract_x
_atom_site_fract_y
_atom_site_fract_z
_atom_site_U_iso_or_equiv
_atom_site_adp_type
_atom_site_occupancy
_atom_site_calc_flag
_atom_site_refinement_flags
_atom_site_disorder_assembly
_atom_site_disorder_group
Cu1 Cu 0.05153(3) 0.23073(2) 0.69159(2) 0.01703(6) Uani 1 d . . .
Cu2 Cu -0.10241(3) 0.19747(2) 0.46667(2) 0.01675(6) Uani 1 d . . .
Cu3 Cu 0.18481(2) -0.03655(2) 0.44895(2) 0.01601(6) Uani 1 d . . .
Cu4 Cu 0.09699(2) 0.16050(2) 0.44696(2) 0.01575(6) Uani 1 d . . .
Cu5 Cu 0.0000 0.0000 0.5000 0.01415(8) Uani 1 d S . .
O1 O -0.00887(15) 0.08664(12) 0.61482(12) 0.0164(3) Uani 1 d D . .
H1A H 0.013(3) 0.073(2) 0.646(2) 0.020 Uiso 1 d D . .
O2 O -0.05674(15) 0.07950(12) 0.42968(12) 0.0162(3) Uani 1 d D . .
H2A H -0.093(3) 0.050(2) 0.3888(19) 0.019 Uiso 1 d D . .
C1 C -0.0383(3) 0.1933(2) 0.9393(2) 0.0329(6) Uani 1 d . . .
H1 H -0.1005 0.1860 0.8798 0.040 Uiso 1 calc R . .
C2 C -0.0636(3) 0.1593(3) 1.0031(3) 0.0435(8) Uani 1 d . . .
H2 H -0.1431 0.1302 0.9878 0.052 Uiso 1 calc R . .
C3 C 0.0266(3) 0.1678(3) 1.0885(2) 0.0416(8) Uani 1 d . . .
H3 H 0.0091 0.1420 1.1305 0.050 Uiso 1 calc R . .
C4 C 0.1418(3) 0.2135(2) 1.1130(2) 0.0350(7) Uani 1 d . . .
H4 H 0.2035 0.2209 1.1728 0.042 Uiso 1 calc R . .
C5 C 0.1686(3) 0.2490(2) 1.0510(2) 0.0282(5) Uani 1 d . . .
H5 H 0.2483 0.2807 1.0685 0.034 Uiso 1 calc R . .
C6 C 0.0782(2) 0.23793(19) 0.96271(19) 0.0244(5) Uani 1 d . . .
O7 O 0.03583(16) 0.20987(13) 0.79867(12) 0.0213(3) Uani 1 d . . .
C7 C 0.1041(2) 0.27061(19) 0.89188(18) 0.0214(5) Uani 1 d . . .
C8 C 0.1925(2) 0.35720(19) 0.92604(18) 0.0228(5) Uani 1 d . . .
H8 H 0.2363 0.3932 0.9957 0.027 Uiso 1 calc R . .
C9 C 0.2252(2) 0.39863(18) 0.86720(18) 0.0214(5) Uani 1 d . . .
N10 N 0.16298(18) 0.36211(15) 0.77112(15) 0.0196(4) Uani 1 d . . .
C11 C 0.1975(2) 0.40667(18) 0.71206(18) 0.0225(5) Uani 1 d . . .
H11A H 0.2692 0.3953 0.7110 0.027 Uiso 1 calc R . .
H11B H 0.2143 0.4784 0.7407 0.027 Uiso 1 calc R . .
O12 O 0.05416(15) 0.25456(12) 0.57970(12) 0.0174(3) Uani 1 d . . .
C12 C 0.0953(2) 0.35870(17) 0.60797(18) 0.0199(4) Uani 1 d . . .
H12 H 0.1241 0.3720 0.5618 0.024 Uiso 1 calc R . .
C13 C -0.0068(2) 0.39648(18) 0.60013(18) 0.0220(5) Uani 1 d . . .
H13A H -0.0218 0.4015 0.6572 0.026 Uiso 1 calc R . .
H13B H 0.0123 0.4623 0.5996 0.026 Uiso 1 calc R . .
N14 N -0.11109(19) 0.32623(15) 0.50756(15) 0.0207(4) Uani 1 d . . .
C15 C -0.1992(2) 0.35037(19) 0.46053(19) 0.0230(5) Uani 1 d . . .
C16 C -0.3019(2) 0.28078(19) 0.37326(19) 0.0226(5) Uani 1 d . . .
H16 H -0.3607 0.3049 0.3426 0.027 Uiso 1 calc R . .
O17 O -0.25506(15) 0.13495(12) 0.36017(13) 0.0208(3) Uani 1 d . . .
C17 C -0.3240(2) 0.18124(18) 0.32903(18) 0.0201(4) Uani 1 d . . .
C18 C -0.4332(2) 0.11681(19) 0.23350(19) 0.0216(5) Uani 1 d . . .
C19 C -0.5312(2) 0.1446(2) 0.1974(2) 0.0277(5) Uani 1 d . . .
H19 H -0.5305 0.2071 0.2338 0.033 Uiso 1 calc R . .
C20 C -0.6297(2) 0.0811(2) 0.1083(2) 0.0320(6) Uani 1 d . . .
H20 H -0.6963 0.1001 0.0847 0.038 Uiso 1 calc R . .
C21 C -0.6312(3) -0.0095(2) 0.0539(2) 0.0327(6) Uani 1 d . . .
H21 H -0.6982 -0.0521 -0.0075 0.039 Uiso 1 calc R . .
C22 C -0.5349(3) -0.0376(2) 0.0894(2) 0.0311(6) Uani 1 d . . .
H22 H -0.5360 -0.1001 0.0525 0.037 Uiso 1 calc R . .
C23 C -0.4368(2) 0.0248(2) 0.1784(2) 0.0250(5) Uani 1 d . . .
H23 H -0.3712 0.0046 0.2022 0.030 Uiso 1 calc R . .
C24 C 0.3380(2) 0.4845(2) 0.9199(2) 0.0276(5) Uani 1 d . . .
H24A H 0.3969 0.4644 0.9028 0.041 Uiso 1 calc R . .
H24B H 0.3668 0.5077 0.9914 0.041 Uiso 1 calc R . .
H24C H 0.3240 0.5376 0.8999 0.041 Uiso 1 calc R . .
C25 C -0.1950(3) 0.45556(19) 0.4977(2) 0.0296(6) Uani 1 d . . .
H25A H -0.1931 0.4748 0.5626 0.044 Uiso 1 calc R . .
H25B H -0.2650 0.4613 0.4511 0.044 Uiso 1 calc R . .
H25C H -0.1242 0.4987 0.5035 0.044 Uiso 1 calc R . .
C31 C 0.1533(2) -0.3364(2) 0.2429(2) 0.0268(5) Uani 1 d . . .
H31 H 0.1045 -0.3001 0.2232 0.032 Uiso 1 calc R . .
C32 C 0.1333(3) -0.4284(2) 0.1753(2) 0.0343(6) Uani 1 d . . .
H32 H 0.0715 -0.4545 0.1097 0.041 Uiso 1 calc R . .
C33 C 0.2041(3) -0.4822(2) 0.2039(3) 0.0368(7) Uani 1 d . . .
H33 H 0.1915 -0.5446 0.1575 0.044 Uiso 1 calc R . .
C34 C 0.2930(3) -0.4444(2) 0.3002(3) 0.0329(6) Uani 1 d . . .
H34 H 0.3404 -0.4816 0.3200 0.039 Uiso 1 calc R . .
C35 C 0.3129(2) -0.3530(2) 0.3677(2) 0.0272(5) Uani 1 d . . .
H35 H 0.3736 -0.3279 0.4337 0.033 Uiso 1 calc R . .
C36 C 0.2441(2) -0.29699(18) 0.3392(2) 0.0227(5) Uani 1 d . . .
O37 O 0.17544(15) -0.16854(12) 0.39045(13) 0.0205(3) Uani 1 d . . .
C37 C 0.2671(2) -0.19570(18) 0.40848(18) 0.0200(4) Uani 1 d . . .
C38 C 0.3791(2) -0.13795(18) 0.48277(19) 0.0216(5) Uani 1 d . . .
H38 H 0.4389 -0.1660 0.4870 0.026 Uiso 1 calc R . .
C39 C 0.4149(2) -0.04043(18) 0.55410(18) 0.0200(4) Uani 1 d . . .
N40 N 0.34650(17) 0.01177(15) 0.54575(14) 0.0178(4) Uani 1 d . . .
C41 C 0.3783(2) 0.10722(17) 0.62551(17) 0.0195(4) Uani 1 d . . .
H41A H 0.4618 0.1467 0.6511 0.023 Uiso 1 calc R . .
H41B H 0.3682 0.0973 0.6806 0.023 Uiso 1 calc R . .
O42 O 0.18228(14) 0.09217(12) 0.51622(12) 0.0168(3) Uani 1 d . . .
C42 C 0.2988(2) 0.16083(17) 0.58453(17) 0.0175(4) Uani 1 d . . .
H42 H 0.2957 0.2102 0.6404 0.021 Uiso 1 calc R . .
C43 C 0.3436(2) 0.21377(18) 0.53130(18) 0.0196(4) Uani 1 d . . .
H43A H 0.4117 0.2745 0.5800 0.024 Uiso 1 calc R . .
H43B H 0.3691 0.1710 0.4891 0.024 Uiso 1 calc R . .
N44 N 0.24700(18) 0.23781(14) 0.47059(15) 0.0180(4) Uani 1 d . . .
C45 C 0.2642(2) 0.29453(17) 0.42653(17) 0.0196(4) Uani 1 d . . .
C46 C 0.1699(2) 0.31306(18) 0.36164(18) 0.0217(5) Uani 1 d . . .
H46 H 0.1904 0.3574 0.3350 0.026 Uiso 1 calc R . .
O47 O 0.00944(15) 0.21241(13) 0.36367(13) 0.0204(3) Uani 1 d . . .
C47 C 0.0519(2) 0.27326(17) 0.33365(17) 0.0200(4) Uani 1 d . . .
C48 C -0.0403(2) 0.29498(19) 0.26089(18) 0.0231(5) Uani 1 d . . .
C49 C -0.0137(3) 0.3651(2) 0.2265(2) 0.0339(6) Uani 1 d . . .
H49 H 0.0659 0.4048 0.2522 0.041 Uiso 1 calc R . .
C50 C -0.1031(3) 0.3775(2) 0.1545(2) 0.0398(7) Uani 1 d . . .
H50 H -0.0839 0.4250 0.1306 0.048 Uiso 1 calc R . .
C51 C -0.2182(3) 0.3220(2) 0.1178(2) 0.0368(7) Uani 1 d . . .
H51 H -0.2785 0.3293 0.0671 0.044 Uiso 1 calc R . .
C52 C -0.2468(3) 0.2553(3) 0.1545(2) 0.0350(7) Uani 1 d . . .
H52 H -0.3270 0.2189 0.1315 0.042 Uiso 1 calc R . .
C53 C -0.1578(2) 0.2418(2) 0.2254(2) 0.0284(6) Uani 1 d . . .
H53 H -0.1779 0.1953 0.2500 0.034 Uiso 1 calc R . .
C54 C 0.5366(2) 0.0009(2) 0.6407(2) 0.0248(5) Uani 1 d . . .
H54A H 0.5829 0.0604 0.6417 0.037 Uiso 1 calc R . .
H54B H 0.5754 -0.0480 0.6344 0.037 Uiso 1 calc R . .
H54C H 0.5305 0.0171 0.7023 0.037 Uiso 1 calc R . .
C55 C 0.3861(2) 0.3415(2) 0.4420(2) 0.0266(5) Uani 1 d . . .
H55A H 0.4363 0.3868 0.5117 0.040 Uiso 1 calc R . .
H55B H 0.3822 0.3778 0.4006 0.040 Uiso 1 calc R . .
H55C H 0.4191 0.2905 0.4240 0.040 Uiso 1 calc R . .
O60 O 0.1362(2) -0.01883(17) 0.29357(16) 0.0420(6) Uani 1 d . . .
H60 H 0.094(4) -0.066(3) 0.259(3) 0.055 Uiso 1 d . . .
C60 C 0.1720(3) 0.0339(2) 0.2466(2) 0.0332(6) Uani 1 d . . .
H60A H 0.2194 0.1021 0.2942 0.050 Uiso 1 calc R . .
H60B H 0.1027 0.0325 0.1928 0.050 Uiso 1 calc R . .
H60C H 0.2194 0.0045 0.2196 0.050 Uiso 1 calc R . .
Cl70 Cl -0.49698(6) -0.55746(5) 0.24066(5) 0.02382(12) Uani 1 d . . .
O71 O -0.5814(2) -0.62171(16) 0.25174(18) 0.0382(5) Uani 1 d . . .
O72 O -0.42600(19) -0.60802(16) 0.21156(17) 0.0345(5) Uani 1 d . . .
O73 O -0.4241(2) -0.47196(17) 0.33249(16) 0.0397(5) Uani 1 d . . .
O74 O -0.55760(19) -0.52564(15) 0.16547(15) 0.0324(4) Uani 1 d . . .
O80 O -0.50478(19) -0.32871(15) 0.18706(17) 0.0342(5) Uani 1 d . . .
H80 H -0.5148 -0.3840 0.1891 0.051 Uiso 1 calc R . .
C80 C -0.6123(3) -0.3106(2) 0.1612(2) 0.0363(7) Uani 1 d . . .
H80A H -0.6323 -0.3012 0.2156 0.054 Uiso 1 calc R . .
H80B H -0.6749 -0.3668 0.1016 0.054 Uiso 1 calc R . .
H80C H -0.6041 -0.2514 0.1484 0.054 Uiso 1 calc R . .
O90 O 0.3660(2) 0.21562(16) 0.86081(15) 0.0384(5) Uani 1 d . . .
H90 H 0.3977 0.2518 0.8404 0.058 Uiso 1 calc R . .
C90 C 0.4233(3) 0.2591(2) 0.9665(2) 0.0341(6) Uani 1 d . . .
H90A H 0.5070 0.2671 0.9913 0.051 Uiso 1 calc R . .
H90B H 0.3868 0.2166 0.9903 0.051 Uiso 1 calc R . .
H90C H 0.4154 0.3235 0.9902 0.051 Uiso 1 calc R . .
O100 O -0.16752(16) -0.05525(13) 0.23835(13) 0.0238(4) Uani 1 d . . .
H100 H -0.2272 -0.1060 0.2115 0.036 Uiso 1 calc R . .
C100 C -0.1597(3) -0.0238(2) 0.1652(2) 0.0299(6) Uani 1 d . . .
H10A H -0.0988 0.0414 0.1976 0.045 Uiso 1 calc R . .
H10B H -0.2357 -0.0205 0.1253 0.045 Uiso 1 calc R . .
H10C H -0.1393 -0.0705 0.1226 0.045 Uiso 1 calc R . .

loop_
_atom_site_aniso_label
_atom_site_aniso_U_11
_atom_site_aniso_U_22
_atom_site_aniso_U_33
_atom_site_aniso_U_23
_atom_site_aniso_U_13
_atom_site_aniso_U_12
Cu1 0.01958(14) 0.01572(13) 0.01266(13) 0.00477(10) 0.00568(11) 0.00533(11)
Cu2 0.01813(14) 0.01576(13) 0.01583(13) 0.00703(10) 0.00578(11) 0.00832(11)
Cu3 0.01533(13) 0.01501(13) 0.01630(13) 0.00516(10) 0.00625(11) 0.00684(10)
Cu4 0.01554(13) 0.01676(13) 0.01490(13) 0.00778(10) 0.00552(10) 0.00666(10)
Cu5 0.01613(18) 0.01473(17) 0.01293(17) 0.00638(14) 0.00622(14) 0.00807(14)
O1 0.0199(8) 0.0170(8) 0.0138(8) 0.0074(6) 0.0073(7) 0.0088(6)
O2 0.0167(8) 0.0165(8) 0.0134(7) 0.0067(6) 0.0040(6) 0.0074(6)
C1 0.0329(15) 0.0388(16) 0.0249(13) 0.0103(12) 0.0154(12) 0.0087(12)
C2 0.0474(19) 0.0468(19) 0.0367(17) 0.0136(15) 0.0271(16) 0.0076(16)
C3 0.061(2) 0.0425(18) 0.0304(16) 0.0174(14) 0.0286(16) 0.0173(16)
C4 0.0520(19) 0.0371(16) 0.0226(13) 0.0140(12) 0.0192(13) 0.0219(14)
C5 0.0357(15) 0.0287(13) 0.0204(12) 0.0090(10) 0.0127(11) 0.0144(12)
C6 0.0321(14) 0.0240(12) 0.0176(11) 0.0062(9) 0.0132(10) 0.0112(10)
O7 0.0240(9) 0.0219(8) 0.0144(8) 0.0051(7) 0.0083(7) 0.0058(7)
C7 0.0245(12) 0.0248(12) 0.0153(10) 0.0071(9) 0.0087(9) 0.0126(10)
C8 0.0248(12) 0.0233(12) 0.0141(10) 0.0038(9) 0.0059(9) 0.0086(10)
C9 0.0225(12) 0.0202(11) 0.0191(11) 0.0067(9) 0.0077(9) 0.0086(9)
N10 0.0209(10) 0.0180(9) 0.0169(9) 0.0061(8) 0.0067(8) 0.0068(8)
C11 0.0238(12) 0.0192(11) 0.0191(11) 0.0062(9) 0.0077(10) 0.0043(9)
O12 0.0192(8) 0.0160(7) 0.0152(7) 0.0066(6) 0.0060(6) 0.0062(6)
C12 0.0235(12) 0.0162(10) 0.0185(11) 0.0064(9) 0.0088(9) 0.0069(9)
C13 0.0278(12) 0.0172(10) 0.0196(11) 0.0071(9) 0.0086(10) 0.0104(9)
N14 0.0240(10) 0.0178(9) 0.0201(10) 0.0083(8) 0.0086(8) 0.0096(8)
C15 0.0292(13) 0.0228(12) 0.0225(12) 0.0121(10) 0.0129(10) 0.0139(10)
C16 0.0240(12) 0.0257(12) 0.0229(12) 0.0132(10) 0.0095(10) 0.0156(10)
O17 0.0202(8) 0.0208(8) 0.0209(8) 0.0102(7) 0.0064(7) 0.0102(7)
C17 0.0205(11) 0.0239(11) 0.0214(11) 0.0132(10) 0.0105(9) 0.0109(9)
C18 0.0206(11) 0.0251(12) 0.0209(11) 0.0132(10) 0.0080(9) 0.0087(10)
C19 0.0258(13) 0.0277(13) 0.0306(14) 0.0149(11) 0.0100(11) 0.0133(11)
C20 0.0206(12) 0.0392(16) 0.0322(15) 0.0182(13) 0.0044(11) 0.0131(12)
C21 0.0250(13) 0.0350(15) 0.0259(14) 0.0120(12) 0.0024(11) 0.0060(12)
C22 0.0297(14) 0.0306(14) 0.0267(14) 0.0102(11) 0.0075(11) 0.0117(12)
C23 0.0211(12) 0.0275(13) 0.0247(12) 0.0117(10) 0.0071(10) 0.0109(10)
C24 0.0238(13) 0.0254(13) 0.0213(12) 0.0073(10) 0.0031(10) 0.0025(10)
C25 0.0356(15) 0.0219(12) 0.0304(14) 0.0111(11) 0.0109(12) 0.0167(11)
C31 0.0272(13) 0.0239(12) 0.0295(14) 0.0074(11) 0.0156(11) 0.0102(10)
C32 0.0375(16) 0.0277(14) 0.0323(15) 0.0032(12) 0.0193(13) 0.0088(12)
C33 0.0480(18) 0.0209(13) 0.0484(19) 0.0074(13) 0.0340(16) 0.0135(13)
C34 0.0393(16) 0.0245(13) 0.0514(19) 0.0187(13) 0.0308(15) 0.0195(12)
C35 0.0285(13) 0.0242(12) 0.0374(15) 0.0149(11) 0.0193(12) 0.0148(11)
C36 0.0237(12) 0.0219(11) 0.0291(13) 0.0111(10) 0.0161(11) 0.0126(10)
O37 0.0189(8) 0.0175(8) 0.0217(8) 0.0052(7) 0.0071(7) 0.0089(7)
C37 0.0229(11) 0.0203(11) 0.0222(11) 0.0110(9) 0.0124(10) 0.0108(9)
C38 0.0195(11) 0.0233(11) 0.0278(13) 0.0119(10) 0.0134(10) 0.0120(9)
C39 0.0190(11) 0.0255(12) 0.0193(11) 0.0119(9) 0.0101(9) 0.0085(9)
N40 0.0164(9) 0.0199(9) 0.0158(9) 0.0071(7) 0.0057(7) 0.0077(8)
C41 0.0183(11) 0.0195(11) 0.0158(10) 0.0051(9) 0.0046(9) 0.0069(9)
O42 0.0163(7) 0.0155(7) 0.0164(8) 0.0059(6) 0.0056(6) 0.0065(6)
C42 0.0167(10) 0.0174(10) 0.0140(10) 0.0050(8) 0.0042(8) 0.0056(8)
C43 0.0169(10) 0.0202(11) 0.0207(11) 0.0092(9) 0.0070(9) 0.0067(9)
N44 0.0177(9) 0.0176(9) 0.0167(9) 0.0070(7) 0.0060(8) 0.0058(7)
C45 0.0195(11) 0.0188(10) 0.0167(10) 0.0053(9) 0.0069(9) 0.0048(9)
C46 0.0249(12) 0.0208(11) 0.0201(11) 0.0110(9) 0.0094(10) 0.0073(9)
O47 0.0207(8) 0.0217(8) 0.0194(8) 0.0117(7) 0.0065(7) 0.0086(7)
C47 0.0252(12) 0.0179(10) 0.0162(10) 0.0083(9) 0.0072(9) 0.0089(9)
C48 0.0291(13) 0.0225(11) 0.0174(11) 0.0098(9) 0.0079(10) 0.0121(10)
C49 0.0337(15) 0.0296(14) 0.0329(15) 0.0176(12) 0.0079(12) 0.0081(12)
C50 0.0445(18) 0.0357(16) 0.0390(17) 0.0267(14) 0.0106(14) 0.0133(14)
C51 0.0343(16) 0.0435(17) 0.0327(16) 0.0239(14) 0.0067(13) 0.0187(14)
C52 0.0299(14) 0.0503(18) 0.0335(15) 0.0253(14) 0.0136(13) 0.0208(14)
C53 0.0298(14) 0.0411(15) 0.0255(13) 0.0211(12) 0.0147(11) 0.0192(12)
C54 0.0204(12) 0.0303(13) 0.0247(12) 0.0132(11) 0.0078(10) 0.0133(10)
C55 0.0229(12) 0.0312(13) 0.0270(13) 0.0160(11) 0.0115(11) 0.0058(10)
O60 0.0528(15) 0.0340(12) 0.0194(10) 0.0053(9) 0.0137(10) -0.0088(10)
C60 0.0343(15) 0.0330(15) 0.0283(14) 0.0145(12) 0.0113(12) 0.0074(12)
Cl70 0.0255(3) 0.0246(3) 0.0215(3) 0.0098(2) 0.0104(2) 0.0096(2)
O71 0.0414(12) 0.0358(11) 0.0476(13) 0.0222(10) 0.0276(11) 0.0115(10)
O72 0.0385(12) 0.0355(11) 0.0411(12) 0.0188(10) 0.0235(10) 0.0213(10)
O73 0.0377(12) 0.0397(12) 0.0244(10) 0.0028(9) 0.0087(9) 0.0073(10)
O74 0.0376(11) 0.0329(11) 0.0280(10) 0.0163(9) 0.0116(9) 0.0159(9)
O80 0.0357(11) 0.0269(10) 0.0365(12) 0.0133(9) 0.0151(10) 0.0067(9)
C80 0.0372(16) 0.0349(16) 0.0313(15) 0.0103(13) 0.0155(13) 0.0079(13)
O90 0.0384(12) 0.0357(12) 0.0249(10) 0.0031(9) 0.0142(9) -0.0037(9)
C90 0.0332(15) 0.0343(15) 0.0286(14) 0.0086(12) 0.0125(12) 0.0100(12)
O100 0.0238(9) 0.0232(9) 0.0167(8) 0.0075(7) 0.0038(7) 0.0053(7)
C100 0.0337(15) 0.0308(14) 0.0230(13) 0.0117(11) 0.0104(11) 0.0115(12)

loop_
_atom_type_symbol
_atom_type_description
_atom_type_scat_dispersion_real
_atom_type_scat_dispersion_imag
_atom_type_scat_source
C C 0.0033 0.0016 'International Tables Vol C Tables 4.2.6.8 and 6.1.1.4'
H H 0.0000 0.0000 'International Tables Vol C Tables 4.2.6.8 and 6.1.1.4'
N N 0.0061 0.0033 'International Tables Vol C Tables 4.2.6.8 and 6.1.1.4'
O O 0.0106 0.0060 'International Tables Vol C Tables 4.2.6.8 and 6.1.1.4'
Cl Cl 0.1484 0.1585 'International Tables Vol C Tables 4.2.6.8 and 6.1.1.4'
Cu Cu 0.3201 1.2651 'International Tables Vol C Tables 4.2.6.8 and 6.1.1.4'

loop_
_geom_angle_atom_site_label_1
_geom_angle_atom_site_label_2
_geom_angle_atom_site_label_3
_geom_angle
_geom_angle_site_symmetry_1
_geom_angle_site_symmetry_3
_geom_angle_publ_flag
O7 Cu1 N10 95.31(8) . . ?
O7 Cu1 O12 174.75(7) . . ?
N10 Cu1 O12 85.55(8) . . ?
O7 Cu1 O1 89.20(7) . . ?
N10 Cu1 O1 158.82(8) . . ?
O12 Cu1 O1 91.85(7) . . ?
O17 Cu2 N14 96.45(8) . . ?
O17 Cu2 O12 175.97(7) . . ?
N14 Cu2 O12 86.49(8) . . ?
O17 Cu2 O2 93.26(7) . . ?
N14 Cu2 O2 166.89(8) . . ?
O12 Cu2 O2 84.28(7) . . ?
O17 Cu2 Cu4 121.33(6) . . ?
N14 Cu2 Cu4 122.55(7) . . ?
O12 Cu2 Cu4 58.66(5) . . ?
O2 Cu2 Cu4 44.37(5) . . ?
O37 Cu3 N40 96.09(8) . . ?
O37 Cu3 O42 172.56(7) . . ?
N40 Cu3 O42 86.11(8) . . ?
O37 Cu3 O1 87.47(7) . 2_556 ?
N40 Cu3 O1 161.64(8) . 2_556 ?
O42 Cu3 O1 88.27(7) . 2_556 ?
O37 Cu3 Cu5 118.72(5) . . ?
N40 Cu3 Cu5 122.38(6) . . ?
O42 Cu3 Cu5 54.62(5) . . ?
O1 Cu3 Cu5 42.27(5) 2_556 . ?
O47 Cu4 N44 95.12(8) . . ?
O47 Cu4 O42 172.15(7) . . ?
N44 Cu4 O42 85.92(8) . . ?
O47 Cu4 O2 87.52(7) . . ?
N44 Cu4 O2 176.85(8) . . ?
O42 Cu4 O2 91.70(7) . . ?
O47 Cu4 Cu2 62.50(5) . . ?
N44 Cu4 Cu2 136.40(6) . . ?
O42 Cu4 Cu2 121.45(5) . . ?
O2 Cu4 Cu2 43.81(5) . . ?
O47 Cu4 Cu5 126.90(5) . . ?
N44 Cu4 Cu5 137.90(6) . . ?
O42 Cu4 Cu5 52.13(5) . . ?
O2 Cu4 Cu5 39.60(5) . . ?
Cu2 Cu4 Cu5 75.590(11) . . ?
O2 Cu5 O2 180.0 . 2_556 ?
O2 Cu5 O1 89.06(7) . . ?
O2 Cu5 O1 90.94(7) 2_556 . ?
O2 Cu5 O1 90.94(7) . 2_556 ?
O2 Cu5 O1 89.06(7) 2_556 2_556 ?
O1 Cu5 O1 180.0 . 2_556 ?
O2 Cu5 O42 80.75(6) . . ?
O2 Cu5 O42 99.25(6) 2_556 . ?
O1 Cu5 O42 102.73(7) . . ?
O1 Cu5 O42 77.27(7) 2_556 . ?
O2 Cu5 O42 99.25(6) . 2_556 ?
O2 Cu5 O42 80.75(6) 2_556 2_556 ?
O1 Cu5 O42 77.27(7) . 2_556 ?
O1 Cu5 O42 102.73(7) 2_556 2_556 ?
O42 Cu5 O42 180.0 . 2_556 ?
O2 Cu5 Cu3 77.07(5) . 2_556 ?
O2 Cu5 Cu3 102.93(5) 2_556 2_556 ?
O1 Cu5 Cu3 43.01(5) . 2_556 ?
O1 Cu5 Cu3 136.99(5) 2_556 2_556 ?
O42 Cu5 Cu3 138.57(4) . 2_556 ?
O42 Cu5 Cu3 41.43(4) 2_556 2_556 ?
O2 Cu5 Cu3 102.93(5) . . ?
O2 Cu5 Cu3 77.07(5) 2_556 . ?
O1 Cu5 Cu3 136.99(5) . . ?
O1 Cu5 Cu3 43.01(5) 2_556 . ?
O42 Cu5 Cu3 41.43(4) . . ?
O42 Cu5 Cu3 138.57(4) 2_556 . ?
Cu3 Cu5 Cu3 180.0 2_556 . ?
O2 Cu5 Cu4 40.91(5) . . ?
O2 Cu5 Cu4 139.09(5) 2_556 . ?
O1 Cu5 Cu4 96.62(5) . . ?
O1 Cu5 Cu4 83.38(5) 2_556 . ?
O42 Cu5 Cu4 39.87(4) . . ?
O42 Cu5 Cu4 140.13(4) 2_556 . ?
Cu3 Cu5 Cu4 109.897(10) 2_556 . ?
Cu3 Cu5 Cu4 70.103(10) . . ?
O2 Cu5 Cu4 139.09(5) . 2_556 ?
O2 Cu5 Cu4 40.91(5) 2_556 2_556 ?
O1 Cu5 Cu4 83.38(5) . 2_556 ?
O1 Cu5 Cu4 96.62(5) 2_556 2_556 ?
O42 Cu5 Cu4 140.13(4) . 2_556 ?
O42 Cu5 Cu4 39.87(4) 2_556 2_556 ?
Cu3 Cu5 Cu4 70.103(10) 2_556 2_556 ?
Cu3 Cu5 Cu4 109.897(10) . 2_556 ?
Cu4 Cu5 Cu4 180.0 . 2_556 ?
Cu5 O1 Cu1 133.92(9) . . ?
Cu5 O1 Cu3 94.73(7) . 2_556 ?
Cu1 O1 Cu3 109.59(8) . 2_556 ?
Cu5 O2 Cu2 132.92(9) . . ?
Cu5 O2 Cu4 99.49(7) . . ?
Cu2 O2 Cu4 91.82(7) . . ?
C2 C1 C6 119.9(3) . . ?
C3 C2 C1 120.2(3) . . ?
C4 C3 C2 120.1(3) . . ?
C3 C4 C5 120.5(3) . . ?
C4 C5 C6 119.9(3) . . ?
C1 C6 C5 119.3(3) . . ?
C1 C6 C7 119.3(2) . . ?
C5 C6 C7 121.3(2) . . ?
C7 O7 Cu1 123.33(16) . . ?
O7 C7 C8 125.8(2) . . ?
O7 C7 C6 114.0(2) . . ?
C8 C7 C6 120.2(2) . . ?
C7 C8 C9 126.3(2) . . ?
N10 C9 C8 122.3(2) . . ?
N10 C9 C24 120.7(2) . . ?
C8 C9 C24 117.0(2) . . ?
C9 N10 C11 121.4(2) . . ?
C9 N10 Cu1 124.14(17) . . ?
C11 N10 Cu1 112.08(15) . . ?
N10 C11 C12 107.3(2) . . ?
C12 O12 Cu1 108.90(14) . . ?
C12 O12 Cu2 108.27(14) . . ?
Cu1 O12 Cu2 111.43(8) . . ?
O12 C12 C11 108.14(19) . . ?
O12 C12 C13 109.2(2) . . ?
C11 C12 C13 112.7(2) . . ?
N14 C13 C12 107.48(19) . . ?
C15 N14 C13 123.0(2) . . ?
C15 N14 Cu2 124.89(18) . . ?
C13 N14 Cu2 112.10(15) . . ?
N14 C15 C16 122.5(2) . . ?
N14 C15 C25 120.5(2) . . ?
C16 C15 C25 117.1(2) . . ?
C17 C16 C15 126.0(2) . . ?
C17 O17 Cu2 123.80(16) . . ?
O17 C17 C16 126.0(2) . . ?
O17 C17 C18 113.5(2) . . ?
C16 C17 C18 120.5(2) . . ?
C23 C18 C19 118.6(2) . . ?
C23 C18 C17 118.1(2) . . ?
C19 C18 C17 123.3(2) . . ?
C20 C19 C18 120.2(3) . . ?
C21 C20 C19 120.5(3) . . ?
C20 C21 C22 119.6(3) . . ?
C21 C22 C23 120.3(3) . . ?
C22 C23 C18 120.7(2) . . ?
C32 C31 C36 120.6(3) . . ?
C31 C32 C33 120.0(3) . . ?
C34 C33 C32 119.8(3) . . ?
C35 C34 C33 120.3(3) . . ?
C34 C35 C36 120.4(3) . . ?
C31 C36 C35 118.8(2) . . ?
C31 C36 C37 119.2(2) . . ?
C35 C36 C37 122.0(2) . . ?
C37 O37 Cu3 123.44(16) . . ?
O37 C37 C38 124.9(2) . . ?
O37 C37 C36 114.8(2) . . ?
C38 C37 C36 120.2(2) . . ?
C37 C38 C39 126.8(2) . . ?
N40 C39 C38 122.1(2) . . ?
N40 C39 C54 120.8(2) . . ?
C38 C39 C54 117.2(2) . . ?
C39 N40 C41 121.5(2) . . ?
C39 N40 Cu3 124.87(17) . . ?
C41 N40 Cu3 112.02(15) . . ?
N40 C41 C42 108.66(19) . . ?
C42 O42 Cu3 111.40(13) . . ?
C42 O42 Cu4 106.81(13) . . ?
Cu3 O42 Cu4 123.18(9) . . ?
C42 O42 Cu5 145.04(14) . . ?
Cu3 O42 Cu5 83.95(6) . . ?
Cu4 O42 Cu5 88.00(6) . . ?
O42 C42 C41 109.75(18) . . ?
O42 C42 C43 108.53(18) . . ?
C41 C42 C43 111.9(2) . . ?
N44 C43 C42 107.88(19) . . ?
C45 N44 C43 121.3(2) . . ?
C45 N44 Cu4 125.57(17) . . ?
C43 N44 Cu4 112.24(15) . . ?
N44 C45 C46 122.1(2) . . ?
N44 C45 C55 120.3(2) . . ?
C46 C45 C55 117.6(2) . . ?
C47 C46 C45 126.6(2) . . ?
C47 O47 Cu4 125.75(16) . . ?
O47 C47 C46 124.4(2) . . ?
O47 C47 C48 113.8(2) . . ?
C46 C47 C48 121.8(2) . . ?
C53 C48 C49 118.2(2) . . ?
C53 C48 C47 118.6(2) . . ?
C49 C48 C47 123.2(2) . . ?
C48 C49 C50 120.4(3) . . ?
C51 C50 C49 120.5(3) . . ?
C50 C51 C52 120.0(3) . . ?
C51 C52 C53 119.6(3) . . ?
C48 C53 C52 121.2(3) . . ?
O71 Cl70 O72 109.75(13) . . ?
O71 Cl70 O73 109.70(14) . . ?
O72 Cl70 O73 110.27(14) . . ?
O71 Cl70 O74 109.53(14) . . ?
O72 Cl70 O74 109.19(13) . . ?
O73 Cl70 O74 108.37(13) . . ?

loop_
_geom_bond_atom_site_label_1
_geom_bond_atom_site_label_2
_geom_bond_distance
_geom_bond_site_symmetry_2
_geom_bond_publ_flag
Cu1 O7 1.9135(17) . ?
Cu1 N10 1.920(2) . ?
Cu1 O12 1.9465(16) . ?
Cu1 O1 1.9798(18) . ?
Cu2 O17 1.8771(18) . ?
Cu2 N14 1.911(2) . ?
Cu2 O12 1.9491(17) . ?
Cu2 O2 1.9927(17) . ?
Cu2 Cu4 2.8771(4) . ?
Cu3 O37 1.9008(17) . ?
Cu3 N40 1.913(2) . ?
Cu3 O42 1.9437(16) . ?
Cu3 O1 1.9992(18) 2_556 ?
Cu3 Cu5 2.9210(3) . ?
Cu4 O47 1.8878(16) . ?
Cu4 N44 1.912(2) . ?
Cu4 O42 1.9446(16) . ?
Cu4 O2 2.0131(18) . ?
Cu4 Cu5 3.0318(4) . ?
Cu5 O2 1.9595(16) . ?
Cu5 O2 1.9595(16) 2_556 ?
Cu5 O1 1.9713(17) . ?
Cu5 O1 1.9713(17) 2_556 ?
Cu5 O42 2.3949(16) . ?
Cu5 O42 2.3949(16) 2_556 ?
Cu5 Cu3 2.9210(3) 2_556 ?
Cu5 Cu4 3.0318(4) 2_556 ?
O1 Cu3 1.9992(18) 2_556 ?
C1 C2 1.390(4) . ?
C1 C6 1.392(4) . ?
C2 C3 1.380(5) . ?
C3 C4 1.376(5) . ?
C4 C5 1.384(4) . ?
C5 C6 1.397(4) . ?
C6 C7 1.490(3) . ?
O7 C7 1.314(3) . ?
C7 C8 1.369(4) . ?
C8 C9 1.425(4) . ?
C9 N10 1.307(3) . ?
C9 C24 1.500(4) . ?
N10 C11 1.468(3) . ?
C11 C12 1.521(3) . ?
O12 C12 1.437(3) . ?
C12 C13 1.530(3) . ?
C13 N14 1.469(3) . ?
N14 C15 1.308(3) . ?
C15 C16 1.422(4) . ?
C15 C25 1.513(4) . ?
C16 C17 1.382(4) . ?
O17 C17 1.296(3) . ?
C17 C18 1.501(4) . ?
C18 C23 1.393(4) . ?
C18 C19 1.398(3) . ?
C19 C20 1.389(4) . ?
C20 C21 1.382(4) . ?
C21 C22 1.382(4) . ?
C22 C23 1.384(4) . ?
C31 C32 1.389(4) . ?
C31 C36 1.393(4) . ?
C32 C33 1.393(4) . ?
C33 C34 1.386(5) . ?
C34 C35 1.383(4) . ?
C35 C36 1.404(4) . ?
C36 C37 1.494(3) . ?
O37 C37 1.301(3) . ?
C37 C38 1.376(4) . ?
C38 C39 1.426(4) . ?
C39 N40 1.303(3) . ?
C39 C54 1.510(3) . ?
N40 C41 1.470(3) . ?
C41 C42 1.523(3) . ?
O42 C42 1.432(3) . ?
C42 C43 1.527(3) . ?
C43 N44 1.465(3) . ?
N44 C45 1.309(3) . ?
C45 C46 1.426(3) . ?
C45 C55 1.505(3) . ?
C46 C47 1.379(4) . ?
O47 C47 1.293(3) . ?
C47 C48 1.502(3) . ?
C48 C53 1.386(4) . ?
C48 C49 1.388(4) . ?
C49 C50 1.393(4) . ?
C50 C51 1.366(5) . ?
C51 C52 1.378(4) . ?
C52 C53 1.388(4) . ?
O60 C60 1.386(3) . ?
Cl70 O71 1.430(2) . ?
Cl70 O72 1.433(2) . ?
Cl70 O73 1.441(2) . ?
Cl70 O74 1.450(2) . ?
O80 C80 1.415(4) . ?
O90 C90 1.429(4) . ?
O100 C100 1.424(3) . ?
